data_4113989
loop_
_publ_author_name
'Sanae Tanaka'
'Yoshiaki Sugihara'
'Akira Sakamoto'
'Akihiko Ishii'
'Juzo Nakayama'

_publ_contact_author_address
;
Department of Chemistry, Faculty of Science, Saitama University
sakura-ku, Saitama, Saitama 338-8570, Japan
;
_publ_contact_author_email nakaj@post.saitama-u.ac.jp
_publ_contact_author_fax +81-48-858-3700
_publ_contact_author_name 'Dr. Juzo Nakayama'
_publ_contact_author_phone +81-48-858-3390
_publ_section_title
;
 The Thiosulfinyl Group Serves as a Stereogenic Center and Shows
 Diamagnetic Anisotropy Similar to That of the Sulfinyl Group
;
_journal_name_full 'Journal of the American Chemical Society'
_journal_page_first 9024
_journal_page_last 9025
_journal_paper_doi 10.1021/ja035892s
_journal_volume 125
_journal_year 2003
_chemical_compound_source 'Local laboratory'
_chemical_formula_moiety 'C12 H22 O2 S3 '
_chemical_formula_sum 'C12 H22 O2 S3'
_chemical_formula_weight 294.498
_chemical_name_systematic
;
 ?
;
_space_group_IT_number 14
_symmetry_cell_setting monoclinic
_symmetry_space_group_name_Hall '-P 2ybc'
_symmetry_space_group_name_H-M 'P 1 21/c 1'
_audit_creation_method maXus
_cell_angle_alpha 90.00
_cell_angle_beta 90.198(2)
_cell_angle_gamma 90.00
_cell_formula_units_Z 4
_cell_length_a 8.8200(4)
_cell_length_b 8.4250(4)
_cell_length_c 19.4420(12)
_cell_measurement_temperature 153
_cell_volume 1444.70(13)
_computing_cell_refinement 'HKL Scalepack'
_computing_data_collection 'DIP Image plate'
_computing_data_reduction 'maXus (Mackay et al., 1999)'
_computing_structure_refinement 'SHELXL-97 (Sheldrick, 1997)'
_diffrn_measured_fraction_theta_full 0.911
_diffrn_measured_fraction_theta_max 0.911
_diffrn_measurement_device 'DIP Image plate'
_diffrn_measurement_method IP
_diffrn_radiation_source 'fine-focus sealed tube'
_diffrn_radiation_type ' MoK\a'
_diffrn_radiation_wavelength 0.71073
_diffrn_reflns_av_R_equivalents 0.036
_diffrn_reflns_limit_h_max 9
_diffrn_reflns_limit_h_min -9
_diffrn_reflns_limit_k_max 10
_diffrn_reflns_limit_k_min 0
_diffrn_reflns_limit_l_max 24
_diffrn_reflns_limit_l_min 0
_diffrn_reflns_number 3043
_diffrn_reflns_theta_full 26.99
_diffrn_reflns_theta_max 26.99
_diffrn_reflns_theta_min 0.00
_exptl_absorpt_coefficient_mu 0.502
_exptl_absorpt_correction_T_max 0.926
_exptl_absorpt_correction_T_min 0.806
_exptl_absorpt_correction_type multi-scan
_exptl_absorpt_process_details
;
multi-scan from symmetry-related measurements
 Sortav (Blessing 1995)
;
_exptl_crystal_colour Colourless
_exptl_crystal_density_diffrn 1.354
_exptl_crystal_description Cube
_refine_diff_density_max 1.105
_refine_diff_density_min -1.165
_refine_diff_density_rms 0.092
_refine_ls_extinction_method none
_refine_ls_goodness_of_fit_ref 1.069
_refine_ls_hydrogen_treatment refxyz
_refine_ls_matrix_type full
_refine_ls_number_parameters 242
_refine_ls_number_reflns 2861
_refine_ls_number_restraints 0
_refine_ls_restrained_S_all 1.069
_refine_ls_R_factor_all 0.0767
_refine_ls_R_factor_gt 0.0606
_refine_ls_shift/su_max 0.000
_refine_ls_shift/su_mean 0.000
_refine_ls_structure_factor_coef Fsqd
_refine_ls_weighting_details 'calc w=1/[\s^2^(Fo^2^)+(0.1111P)^2^+1.1831P] where P=(Fo^2^+2Fc^2^)/3'
_refine_ls_weighting_scheme calc
_refine_ls_wR_factor_gt 0.1779
_refine_ls_wR_factor_ref 0.1894
_reflns_number_gt 2267
_reflns_number_total 2861
_reflns_threshold_expression >2sigma(I)
_cod_data_source_file ja035892ssi20030501_042628.cif
_cod_data_source_block global
_cod_original_sg_symbol_H-M 'P 21/c '
_cod_original_formula_sum 'C12 H22 O2 S3 '
_cod_database_code 4113989

loop_
_symmetry_equiv_pos_as_xyz
+X,+Y,+Z
-X,-Y,-Z
'-X,+Y+ 1/2,-Z+ 1/2'
'+X,-Y+ 1/2,+Z+ 1/2'

loop_
_atom_site_label
_atom_site_type_symbol
_atom_site_fract_x
_atom_site_fract_y
_atom_site_fract_z
_atom_site_U_iso_or_equiv
_atom_site_adp_type
_atom_site_occupancy
_atom_site_symmetry_multiplicity
_atom_site_calc_flag
S1 S 1.05206(9) 0.05695(10) 0.39359(4) 0.0296(3) Uani 1 1 d
S2 S 1.22033(10) 0.19355(13) 0.40739(6) 0.0465(3) Uani 1 1 d
S3 S 0.6538(2) -0.13840(15) 0.40213(8) 0.0950(7) Uani 1 1 d
O4 O 0.9638(2) 0.1241(3) 0.32489(11) 0.0306(6) Uani 1 1 d
C5 C 0.7706(3) 0.1579(3) 0.41002(15) 0.0209(6) Uani 1 1 d
O6 O 0.9105(2) 0.1027(3) 0.44426(11) 0.0296(5) Uani 1 1 d
C7 C 0.8012(3) 0.0996(4) 0.33258(15) 0.0248(6) Uani 1 1 d
C8 C 0.7510(3) 0.3344(4) 0.43491(16) 0.0241(6) Uani 1 1 d
C9 C 0.6440(4) 0.0550(4) 0.43959(19) 0.0290(7) Uani 1 1 d
C10 C 0.8851(4) 0.4400(5) 0.4133(2) 0.0349(8) Uani 1 1 d
C11 C 0.6002(4) 0.4093(5) 0.4133(2) 0.0363(8) Uani 1 1 d
C12 C 0.5558(5) 0.1572(6) 0.2677(2) 0.0446(10) Uani 1 1 d
C13 C 0.7283(4) 0.1754(5) 0.26617(17) 0.0338(8) Uani 1 1 d
C14 C 0.7721(5) 0.3485(6) 0.2545(2) 0.0436(10) Uani 1 1 d
C15 C 0.7530(5) 0.3344(5) 0.51436(19) 0.0411(9) Uani 1 1 d
C16 C 0.7699(5) -0.0821(5) 0.3335(2) 0.0426(9) Uani 1 1 d
C17 C 0.7892(7) 0.0870(8) 0.2028(2) 0.0607(14) Uani 1 1 d
H9A H 0.648(4) 0.046(4) 0.486(2) 0.025(9) Uiso 1 1 d
H9B H 0.539(5) 0.094(5) 0.425(2) 0.046(11) Uiso 1 1 d
H10A H 0.864(5) 0.540(6) 0.429(2) 0.042(11) Uiso 1 1 d
H10B H 0.908(5) 0.430(5) 0.368(2) 0.044(12) Uiso 1 1 d
H10C H 0.984(7) 0.415(7) 0.442(3) 0.079(17) Uiso 1 1 d
H11A H 0.594(6) 0.501(7) 0.428(3) 0.073(17) Uiso 1 1 d
H11B H 0.509(5) 0.351(5) 0.433(2) 0.044(11) Uiso 1 1 d
H11C H 0.578(6) 0.418(6) 0.362(3) 0.065(15) Uiso 1 1 d
H12A H 0.508(6) 0.226(7) 0.306(3) 0.080(17) Uiso 1 1 d
H12B H 0.524(7) 0.042(8) 0.269(3) 0.090(19) Uiso 1 1 d
H12C H 0.512(5) 0.198(5) 0.225(2) 0.050(12) Uiso 1 1 d
H14A H 0.741(5) 0.386(5) 0.211(2) 0.047(11) Uiso 1 1 d
H14B H 0.886(5) 0.366(5) 0.254(2) 0.046(12) Uiso 1 1 d
H14C H 0.733(5) 0.429(6) 0.289(3) 0.054(13) Uiso 1 1 d
H15A H 0.757(6) 0.446(6) 0.532(3) 0.065(14) Uiso 1 1 d
H15B H 0.847(6) 0.283(6) 0.533(2) 0.056(13) Uiso 1 1 d
H15C H 0.667(5) 0.281(5) 0.533(2) 0.041(11) Uiso 1 1 d
H16A H 0.847(8) -0.144(9) 0.329(4) 0.11(2) Uiso 1 1 d
H16B H 0.722(6) -0.116(6) 0.291(3) 0.062(14) Uiso 1 1 d
H17A H 0.760(5) 0.138(6) 0.162(3) 0.053(13) Uiso 1 1 d
H17B H 0.757(6) -0.023(7) 0.205(3) 0.065(16) Uiso 1 1 d
H17C H 0.914(6) 0.090(6) 0.202(2) 0.061(14) Uiso 1 1 d

loop_
_atom_site_aniso_label
_atom_site_aniso_U_11
_atom_site_aniso_U_22
_atom_site_aniso_U_33
_atom_site_aniso_U_23
_atom_site_aniso_U_13
_atom_site_aniso_U_12
S1 0.0224(5) 0.0327(5) 0.0338(5) 0.0030(3) 0.0012(3) 0.0071(3)
S2 0.0223(5) 0.0566(7) 0.0606(7) 0.0142(5) -0.0044(4) -0.0027(4)
S3 0.1760(18) 0.0303(7) 0.0790(10) -0.0081(6) 0.0528(10) -0.0409(9)
O4 0.0203(12) 0.0454(15) 0.0263(11) 0.0000(10) 0.0036(8) 0.0068(9)
C5 0.0201(15) 0.0217(15) 0.0208(14) 0.0012(11) -0.0017(10) 0.0004(10)
O6 0.0249(12) 0.0391(13) 0.0249(11) 0.0031(10) -0.0006(8) 0.0065(9)
C7 0.0235(16) 0.0276(16) 0.0234(14) -0.0035(12) 0.0025(11) 0.0006(12)
C8 0.0222(16) 0.0231(15) 0.0271(15) -0.0026(12) 0.0026(11) -0.0017(11)
C9 0.0256(18) 0.0274(17) 0.0340(18) 0.0071(14) 0.0030(13) -0.0050(12)
C10 0.0298(19) 0.0290(19) 0.046(2) -0.0048(16) 0.0029(15) -0.0073(13)
C11 0.0275(19) 0.029(2) 0.052(2) -0.0072(17) 0.0051(15) 0.0064(14)
C12 0.034(2) 0.061(3) 0.039(2) 0.0012(19) -0.0138(16) -0.0016(18)
C13 0.0310(19) 0.047(2) 0.0237(16) 0.0000(14) -0.0034(12) 0.0034(15)
C14 0.041(2) 0.058(3) 0.0311(19) 0.0189(18) 0.0005(16) 0.0025(18)
C15 0.049(3) 0.044(2) 0.0298(18) -0.0117(16) 0.0074(16) -0.0040(18)
C16 0.048(2) 0.029(2) 0.051(2) -0.0107(17) -0.0023(18) 0.0023(16)
C17 0.069(3) 0.087(4) 0.026(2) -0.011(2) -0.0030(19) 0.019(3)

loop_
_atom_type_symbol
_atom_type_description
_atom_type_scat_dispersion_real
_atom_type_scat_dispersion_imag
_atom_type_scat_source
C C 0.0033 0.0016 'International Tables Vol C Tables 4.2.6.8 and 6.1.1.4'
H H 0.0000 0.0000 'International Tables Vol C Tables 4.2.6.8 and 6.1.1.4'
O O 0.0106 0.0060 'International Tables Vol C Tables 4.2.6.8 and 6.1.1.4'
S S 0.1246 0.1234 'International Tables Vol C Tables 4.2.6.8 and 6.1.1.4'

loop_
_geom_angle_atom_site_label_1
_geom_angle_atom_site_label_2
_geom_angle_atom_site_label_3
_geom_angle
O6 S1 O4 92.74(11)
O6 S1 S2 111.69(10)
O4 S1 S2 105.92(10)
C16 S3 C9 95.34(17)
C7 O4 S1 109.36(18)
O6 C5 C9 105.2(2)
O6 C5 C8 104.6(2)
C9 C5 C8 109.9(2)
O6 C5 C7 100.6(2)
C9 C5 C7 107.7(2)
C8 C5 C7 126.5(2)
C5 O6 S1 116.14(18)
O4 C7 C16 108.4(3)
O4 C7 C13 104.9(2)
C16 C7 C13 109.6(3)
O4 C7 C5 102.8(2)
C16 C7 C5 105.0(3)
C13 C7 C5 125.1(3)
C11 C8 C10 110.8(3)
C11 C8 C15 106.3(3)
C10 C8 C15 105.5(3)
C11 C8 C5 113.7(3)
C10 C8 C5 112.1(3)
C15 C8 C5 107.8(3)
C5 C9 S3 109.1(2)
C14 C13 C12 110.6(3)
C14 C13 C17 104.7(4)
C12 C13 C17 108.5(4)
C14 C13 C7 114.0(3)
C12 C13 C7 110.2(3)
C17 C13 C7 108.5(3)
C7 C16 S3 112.3(3)
C5 C9 H9A 114(2)
S3 C9 H9A 109(2)
C5 C9 H9B 112(2)
S3 C9 H9B 103(2)
H9A C9 H9B 109(3)
C8 C10 H10A 106(3)
C8 C10 H10B 113(3)
H10A C10 H10B 117(4)
C8 C10 H10C 112(3)
H10A C10 H10C 100(4)
H10B C10 H10C 108(4)
C8 C11 H11A 111(4)
C8 C11 H11B 113(2)
H11A C11 H11B 105(4)
C8 C11 H11C 117(3)
H11A C11 H11C 105(5)
H11B C11 H11C 105(4)
C13 C12 H12A 112(3)
C13 C12 H12B 112(3)
H12A C12 H12B 114(5)
C13 C12 H12C 110(3)
H12A C12 H12C 104(4)
H12B C12 H12C 105(4)
C13 C14 H14A 113(3)
C13 C14 H14B 113(2)
H14A C14 H14B 103(3)
C13 C14 H14C 117(3)
H14A C14 H14C 106(4)
H14B C14 H14C 104(4)
C8 C15 H15A 110(3)
C8 C15 H15B 111(3)
H15A C15 H15B 105(4)
C8 C15 H15C 112(3)
H15A C15 H15C 110(4)
H15B C15 H15C 108(4)
C7 C16 H16A 117(5)
S3 C16 H16A 112(5)
C7 C16 H16B 111(3)
S3 C16 H16B 109(3)
H16A C16 H16B 95(5)
C13 C17 H17A 111(3)
C13 C17 H17B 109(3)
H17A C17 H17B 113(4)
C13 C17 H17C 111(3)
H17A C17 H17C 105(4)
H17B C17 H17C 109(4)

loop_
_geom_bond_atom_site_label_1
_geom_bond_atom_site_label_2
_geom_bond_distance
S1 O6 1.639(2)
S1 O4 1.644(2)
S1 S2 1.8964(13)
S3 C16 1.750(5)
S3 C9 1.787(4)
O4 C7 1.457(4)
C5 O6 1.475(4)
C5 C9 1.527(4)
C5 C8 1.574(4)
C5 C7 1.607(4)
C7 C16 1.556(5)
C7 C13 1.575(4)
C8 C11 1.530(5)
C8 C10 1.540(4)
C8 C15 1.545(5)
C12 C13 1.530(5)
C13 C14 1.526(6)
C13 C17 1.538(5)
C9 H9A 0.90(4)
C9 H9B 1.02(5)
C10 H10A 0.91(5)
C10 H10B 0.91(4)
C10 H10C 1.06(6)
C11 H11A 0.83(6)
C11 H11B 1.02(5)
C11 H11C 1.02(5)
C12 H12A 1.03(6)
C12 H12B 1.01(7)
C12 H12C 0.98(5)
C14 H14A 0.95(5)
C14 H14B 1.01(5)
C14 H14C 1.02(5)
C15 H15A 1.00(5)
C15 H15B 1.00(5)
C15 H15C 0.96(5)
C16 H16A 0.86(7)
C16 H16B 0.97(5)
C17 H17A 0.95(5)
C17 H17B 0.97(6)
C17 H17C 1.10(5)
